data_4109035
loop_
_publ_author_name
'Mitchell R. Anstey'
'Cathleen M. Yung'
'Juana Du'
'Robert G. Bergman'

_publ_section_title
;
 Unexpected C-C Bond Cleavage and C-C Bond Formation Observed in the
 Reaction of a Cationic Iridium Complex with Heteroatom-Substituted
 Cyclopropanes
;
_journal_name_full 'Journal of the American Chemical Society'
_journal_page_first 776
_journal_page_last 777
_journal_paper_doi 10.1021/ja068312a
_journal_volume 129
_journal_year 2007
_chemical_formula_moiety 'C21 H41 Cl Ir O P '
_chemical_formula_sum 'C21 H41 Cl Ir O P'
_chemical_formula_weight 568.20
_space_group_IT_number 14
_symmetry_cell_setting monoclinic
_symmetry_Int_Tables_number 14
_symmetry_space_group_name_Hall '-P 2yab'
_symmetry_space_group_name_H-M 'P 1 21/a 1'
_audit_creation_date 'Wed Sep  6 12:43:40 2006'
_audit_creation_method 'by teXsan'
_cell_angle_alpha 90
_cell_angle_beta 111.022(2)
_cell_angle_gamma 90
_cell_formula_units_Z 4
_cell_length_a 15.512(2)
_cell_length_b 10.083(1)
_cell_length_c 16.336(2)
_cell_measurement_reflns_used 1719
_cell_measurement_temperature 173.2
_cell_measurement_theta_max 20.2
_cell_measurement_theta_min 2.4
_cell_volume 2385.0(5)
_computing_cell_refinement 'Bruker-AXS SAINT v6.40'
_computing_data_collection 'Bruker-AXS SMART v5.631'
_computing_data_reduction 'Bruker-AXS SAINT v6.40'
_computing_publication_material teXsan
_computing_structure_refinement teXsan
_diffrn_measured_fraction_theta_full 0.9882
_diffrn_measured_fraction_theta_max 0.9882
_diffrn_measurement_device_type 'Bruker APEX'
_diffrn_measurement_method \w-scans
_diffrn_radiation_type 'Mo K\a'
_diffrn_radiation_wavelength 0.7107
_diffrn_reflns_av_R_equivalents 0.041
_diffrn_reflns_limit_h_max 19
_diffrn_reflns_limit_h_min 0
_diffrn_reflns_limit_k_max 12
_diffrn_reflns_limit_k_min 0
_diffrn_reflns_limit_l_max 18
_diffrn_reflns_limit_l_min -20
_diffrn_reflns_number 13687
_diffrn_reflns_theta_full 26.42
_diffrn_reflns_theta_max 26.42
_diffrn_standards_decay_% 0
_diffrn_standards_interval_count 0
_diffrn_standards_interval_time 0
_diffrn_standards_number 0
_exptl_absorpt_coefficient_mu 5.800
_exptl_absorpt_correction_T_max 0.793
_exptl_absorpt_correction_T_min 0.619
_exptl_absorpt_correction_type empirical
_exptl_absorpt_process_details 'Blessing, 1995'
_exptl_crystal_colour orange
_exptl_crystal_density_diffrn 1.582
_exptl_crystal_description parallelepiped
_exptl_crystal_F_000 1136.00
_exptl_crystal_size_max 0.070
_exptl_crystal_size_mid 0.060
_exptl_crystal_size_min 0.040
_refine_diff_density_max 1.25
_refine_diff_density_min -0.62
_refine_ls_extinction_method none
_refine_ls_goodness_of_fit_ref 1.291
_refine_ls_hydrogen_treatment constr
_refine_ls_number_parameters 226
_refine_ls_number_reflns 3245
_refine_ls_R_factor_all 0.0671
_refine_ls_R_factor_gt 0.0368
_refine_ls_shift/su_max 0.0017
_refine_ls_structure_factor_coef F
_refine_ls_weighting_details 'w = 1/[\s^2^(Fo) + 0.00022|Fo|^2^]'
_refine_ls_weighting_scheme calc
_refine_ls_wR_factor_all 0.0466
_refine_ls_wR_factor_ref 0.0410
_reflns_number_gt 3245
_reflns_number_total 4845
_reflns_threshold_expression F^2^>3.0\s(F^2^)
_cod_data_source_file ja068312arom20061120_024656.cif
_cod_data_source_block mitch_Anstey's_Ir_unkown
_cod_original_sg_symbol_H-M 'P 21/a '
_cod_original_formula_sum 'C21 H41 Cl Ir O P '
_cod_database_code 4109035

loop_
_symmetry_equiv_pos_as_xyz
x,y,z
1/2-x,1/2+y,-z
-x,-y,-z
1/2+x,1/2-y,z

loop_
_atom_site_label
_atom_site_type_symbol
_atom_site_fract_x
_atom_site_fract_y
_atom_site_fract_z
_atom_site_U_iso_or_equiv
_atom_site_adp_type
_atom_site_occupancy
_atom_site_calc_flag
_atom_site_refinement_flags
Ir1 Ir 0.90208(2) 0.21566(3) 0.70829(2) 0.02478(8) Uani 1.00 d .
Cl1 Cl 0.7385(1) 0.1597(2) 0.6320(1) 0.0269(5) Uani 1.00 d .
P1 P 0.8878(1) 0.3637(2) 0.6008(1) 0.0324(6) Uani 1.00 d .
O1 O 0.7792(3) 0.7127(6) 0.8992(3) 0.038(2) Uani 1.00 d .
C1 C 1.0467(5) 0.1755(8) 0.7780(5) 0.031(2) Uani 1.00 d .
C2 C 1.0182(5) 0.0867(8) 0.7023(5) 0.032(2) Uani 1.00 d .
C3 C 0.9489(6) 0.0040(8) 0.7098(5) 0.036(3) Uani 1.00 d .
C4 C 0.9350(5) 0.0354(9) 0.7916(5) 0.035(3) Uani 1.00 d .
C5 C 0.9986(5) 0.1337(9) 0.8349(5) 0.032(2) Uani 1.00 d .
C6 C 1.1297(6) 0.2674(9) 0.8028(6) 0.041(3) Uani 1.00 d .
C7 C 1.0626(6) 0.0803(10) 0.6340(6) 0.044(3) Uani 1.00 d .
C8 C 0.8998(6) -0.1041(10) 0.6482(7) 0.056(3) Uani 1.00 d .
C9 C 0.8690(7) -0.035(1) 0.8241(7) 0.062(4) Uani 1.00 d .
C10 C 1.0164(6) 0.1877(10) 0.9245(5) 0.046(3) Uani 1.00 d .
C11 C 0.9856(6) 0.4694(9) 0.6123(6) 0.044(3) Uani 1.00 d .
C12 C 0.8639(6) 0.2923(10) 0.4925(6) 0.044(3) Uani 1.00 d .
C13 C 0.7946(6) 0.4826(9) 0.5775(5) 0.040(3) Uani 1.00 d .
C14 C 0.8560(5) 0.3630(8) 0.7759(5) 0.028(2) Uani 1.00 d .
C15 C 0.9170(6) 0.4795(9) 0.8124(5) 0.038(3) Uani 1.00 d .
C16 C 0.8890(6) 0.5656(9) 0.8770(5) 0.037(3) Uani 1.00 d .
C17 C 0.7914(6) 0.6147(9) 0.8412(6) 0.040(3) Uani 1.00 d .
C18 C 0.6848(6) 0.7463(8) 0.8870(6) 0.040(3) Uani 1.00 d .
C19 C 0.6409(6) 0.637(1) 0.9232(7) 0.058(3) Uani 1.00 d .
C20 C 0.6948(6) 0.870(1) 0.9407(7) 0.056(3) Uani 1.00 d .
C21 C 0.6276(7) 0.776(1) 0.7920(6) 0.057(3) Uani 1.00 d .
C100 C 0.9895 0.0870 0.7633 0.0025 Uiso 0.00 d P
H1 H 1.1787 0.2309 0.8510 0.0488 Uiso 1.00 calc .
H2 H 1.1491 0.2772 0.7542 0.0488 Uiso 1.00 calc .
H3 H 1.1132 0.3517 0.8188 0.0488 Uiso 1.00 calc .
H4 H 1.0907 -0.0040 0.6364 0.0533 Uiso 1.00 calc .
H5 H 1.0168 0.0931 0.5775 0.0533 Uiso 1.00 calc .
H6 H 1.1081 0.1477 0.6451 0.0533 Uiso 1.00 calc .
H7 H 0.8553 -0.1436 0.6682 0.0674 Uiso 1.00 calc .
H8 H 0.8696 -0.0681 0.5913 0.0674 Uiso 1.00 calc .
H9 H 0.9431 -0.1693 0.6460 0.0674 Uiso 1.00 calc .
H10 H 0.8283 0.0270 0.8347 0.0740 Uiso 1.00 calc .
H11 H 0.8343 -0.0976 0.7812 0.0740 Uiso 1.00 calc .
H12 H 0.9024 -0.0806 0.8770 0.0740 Uiso 1.00 calc .
H13 H 1.0365 0.1181 0.9663 0.0557 Uiso 1.00 calc .
H14 H 1.0629 0.2541 0.9374 0.0557 Uiso 1.00 calc .
H15 H 0.9612 0.2252 0.9269 0.0557 Uiso 1.00 calc .
H16 H 1.0351 0.4172 0.6087 0.0524 Uiso 1.00 calc .
H17 H 0.9686 0.5337 0.5667 0.0524 Uiso 1.00 calc .
H18 H 1.0045 0.5130 0.6675 0.0524 Uiso 1.00 calc .
H19 H 0.8123 0.2344 0.4787 0.0524 Uiso 1.00 calc .
H20 H 0.8506 0.3613 0.4502 0.0524 Uiso 1.00 calc .
H21 H 0.9163 0.2440 0.4921 0.0524 Uiso 1.00 calc .
H22 H 0.7988 0.5273 0.6300 0.0483 Uiso 1.00 calc .
H23 H 0.7989 0.5451 0.5357 0.0483 Uiso 1.00 calc .
H24 H 0.7370 0.4376 0.5546 0.0483 Uiso 1.00 calc .
H25 H 0.7990 0.3963 0.7362 0.0333 Uiso 1.00 calc .
H26 H 0.8458 0.3204 0.8236 0.0333 Uiso 1.00 calc .
H27 H 0.9779 0.4476 0.8423 0.0455 Uiso 1.00 calc .
H28 H 0.9164 0.5340 0.7648 0.0455 Uiso 1.00 calc .
H29 H 0.8966 0.5142 0.9278 0.0439 Uiso 1.00 calc .
H30 H 0.9289 0.6403 0.8926 0.0439 Uiso 1.00 calc .
H31 H 0.7502 0.5429 0.8365 0.0478 Uiso 1.00 calc .
H32 H 0.7791 0.6527 0.7849 0.0478 Uiso 1.00 calc .
H33 H 0.5788 0.6602 0.9144 0.0695 Uiso 1.00 calc .
H34 H 0.6419 0.5562 0.8938 0.0695 Uiso 1.00 calc .
H35 H 0.6746 0.6268 0.9842 0.0695 Uiso 1.00 calc .
H36 H 0.7298 0.8508 1.0004 0.0666 Uiso 1.00 calc .
H37 H 0.7254 0.9360 0.9199 0.0666 Uiso 1.00 calc .
H38 H 0.6354 0.9011 0.9359 0.0666 Uiso 1.00 calc .
H39 H 0.6533 0.8492 0.7725 0.0690 Uiso 1.00 calc .
H40 H 0.6277 0.7002 0.7571 0.0690 Uiso 1.00 calc .
H41 H 0.5660 0.7955 0.7868 0.0690 Uiso 1.00 calc .

loop_
_atom_site_aniso_label
_atom_site_aniso_U_11
_atom_site_aniso_U_22
_atom_site_aniso_U_33
_atom_site_aniso_U_12
_atom_site_aniso_U_13
_atom_site_aniso_U_23
Ir1 0.0236(2) 0.0255(2) 0.0260(2) -0.0003(2) 0.0099(1) -0.0004(2)
Cl1 0.0181(9) 0.033(1) 0.029(1) -0.0006(8) 0.0087(8) -0.0109(9)
P1 0.038(1) 0.032(1) 0.029(1) 0.000(1) 0.014(1) 0.004(1)
O1 0.035(3) 0.036(3) 0.040(3) 0.001(3) 0.010(3) -0.011(3)
C1 0.023(4) 0.029(5) 0.039(5) 0.006(3) 0.007(4) -0.000(4)
C2 0.027(4) 0.035(5) 0.031(5) 0.003(4) 0.007(4) -0.006(4)
C3 0.039(5) 0.025(5) 0.038(5) 0.001(4) 0.005(4) 0.003(4)
C4 0.030(5) 0.033(5) 0.041(5) 0.002(4) 0.010(4) 0.015(4)
C5 0.033(5) 0.037(6) 0.028(4) 0.012(4) 0.012(4) 0.011(4)
C6 0.028(4) 0.040(6) 0.048(6) -0.004(4) 0.007(4) -0.009(4)
C7 0.038(5) 0.057(7) 0.041(5) 0.008(4) 0.019(4) -0.006(5)
C8 0.047(6) 0.040(7) 0.068(7) -0.007(5) 0.004(5) -0.007(5)
C9 0.056(6) 0.062(8) 0.068(7) -0.019(5) 0.023(5) 0.023(6)
C10 0.044(5) 0.062(8) 0.028(5) 0.008(5) 0.008(4) 0.006(4)
C11 0.054(6) 0.038(6) 0.047(6) -0.011(4) 0.028(5) -0.001(4)
C12 0.046(5) 0.047(6) 0.037(5) -0.005(5) 0.013(4) -0.000(5)
C13 0.047(5) 0.040(6) 0.036(5) 0.008(4) 0.018(4) 0.011(4)
C14 0.029(4) 0.031(5) 0.023(4) 0.005(4) 0.010(4) -0.006(4)
C15 0.042(5) 0.040(6) 0.038(5) 0.002(4) 0.022(4) -0.000(4)
C16 0.042(5) 0.034(5) 0.034(5) 0.000(4) 0.013(4) -0.005(4)
C17 0.045(5) 0.031(6) 0.041(5) -0.002(4) 0.014(4) -0.009(4)
C18 0.035(5) 0.037(7) 0.051(6) 0.006(4) 0.019(4) -0.007(4)
C19 0.054(6) 0.050(7) 0.077(7) 0.002(5) 0.032(6) 0.015(6)
C20 0.057(6) 0.039(7) 0.069(7) 0.009(5) 0.020(5) -0.013(5)
C21 0.051(6) 0.059(7) 0.055(6) 0.002(5) 0.010(5) 0.002(6)

loop_
_atom_type_symbol
_atom_type_description
_atom_type_scat_dispersion_real
_atom_type_scat_dispersion_imag
_atom_type_scat_source
Ir Ir -1.444 7.990
;International Tables for Crystallography
(1992, Vol. C, Tables 4.2.6.8 and 6.1.1.1)
;
Cl Cl 0.148 0.159
;International Tables for Crystallography
(1992, Vol. C, Tables 4.2.6.8 and 6.1.1.1)
;
P P 0.102 0.094
;International Tables for Crystallography
(1992, Vol. C, Tables 4.2.6.8 and 6.1.1.1)
;
C C 0.003 0.002
;International Tables for Crystallography
(1992, Vol. C, Tables 4.2.6.8 and 6.1.1.1)
;
H H 0.000 0.000
;International Tables for Crystallography
(1992, Vol. C, Table 6.1.1.2)
;
O O 0.011 0.006
;International Tables for Crystallography
(1992, Vol. C, Tables 4.2.6.8 and 6.1.1.1)
;

loop_
_geom_angle_atom_site_label_1
_geom_angle_atom_site_label_2
_geom_angle_atom_site_label_3
_geom_angle
_geom_angle_publ_flag
CL1 IR1 P1 87.81(7) ?
CL1 IR1 C1 155.9(2) ?
CL1 IR1 C2 122.8(2) ?
CL1 IR1 C3 93.3(2) ?
CL1 IR1 C4 95.3(2) ?
CL1 IR1 C5 127.8(2) ?
CL1 IR1 C14 86.9(2) ?
CL1 IR1 C100 121.77(5) ?
P1 IR1 C1 109.2(2) ?
P1 IR1 C2 101.8(2) ?
P1 IR1 C3 125.3(2) ?
P1 IR1 C4 163.2(2) ?
P1 IR1 C5 144.4(2) ?
P1 IR1 C14 89.1(2) ?
P1 IR1 C100 133.60(5) ?
C1 IR1 C2 38.6(3) ?
C1 IR1 C3 63.0(3) ?
C1 IR1 C4 63.6(3) ?
C1 IR1 C5 38.5(3) ?
C1 IR1 C14 109.7(3) ?
C1 IR1 C100 34.3(2) ?
C2 IR1 C3 36.2(3) ?
C2 IR1 C4 62.7(3) ?
C2 IR1 C5 62.9(3) ?
C2 IR1 C14 148.3(3) ?
C2 IR1 C100 33.1(2) ?
C3 IR1 C4 38.2(3) ?
C3 IR1 C5 62.1(3) ?
C3 IR1 C14 145.6(3) ?
C3 IR1 C100 32.5(2) ?
C4 IR1 C5 36.6(3) ?
C4 IR1 C14 107.5(3) ?
C4 IR1 C100 33.2(2) ?
C5 IR1 C14 90.9(3) ?
C5 IR1 C100 33.2(2) ?
C14 IR1 C100 124.1(2) ?
IR1 P1 C11 117.7(3) ?
IR1 P1 C12 115.1(3) ?
IR1 P1 C13 116.7(3) ?
C11 P1 C12 101.8(4) ?
C11 P1 C13 102.1(4) ?
C12 P1 C13 100.9(4) ?
C17 O1 C18 116.1(6) ?
IR1 C1 C2 74.2(4) ?
IR1 C1 C5 73.5(4) ?
IR1 C1 C6 130.3(6) ?
IR1 C1 C100 59.2(3) ?
C2 C1 C5 107.2(7) ?
C2 C1 C6 124.7(7) ?
C2 C1 C100 53.7(4) ?
C5 C1 C6 126.1(8) ?
C5 C1 C100 53.6(5) ?
C6 C1 C100 170.4(8) ?
IR1 C2 C1 67.2(4) ?
IR1 C2 C3 71.9(5) ?
IR1 C2 C7 129.9(6) ?
IR1 C2 C100 55.6(3) ?
C1 C2 C3 107.4(7) ?
C1 C2 C7 125.0(7) ?
C1 C2 C100 53.1(4) ?
C3 C2 C7 127.4(8) ?
C3 C2 C100 54.4(5) ?
C7 C2 C100 174.1(7) ?
IR1 C3 C2 71.9(5) ?
IR1 C3 C4 69.6(5) ?
IR1 C3 C8 126.8(6) ?
IR1 C3 C100 55.6(3) ?
C2 C3 C4 108.7(7) ?
C2 C3 C8 126.7(8) ?
C2 C3 C100 55.6(5) ?
C4 C3 C8 124.5(8) ?
C4 C3 C100 53.1(5) ?
C8 C3 C100 176.6(8) ?
IR1 C4 C3 72.2(5) ?
IR1 C4 C5 72.2(5) ?
IR1 C4 C9 125.0(6) ?
IR1 C4 C100 56.9(3) ?
C3 C4 C5 107.9(7) ?
C3 C4 C9 124.5(8) ?
C3 C4 C100 52.8(5) ?
C5 C4 C9 127.4(8) ?
C5 C4 C100 55.1(5) ?
C9 C4 C100 176.7(9) ?
IR1 C5 C1 68.1(4) ?
IR1 C5 C4 71.1(5) ?
IR1 C5 C10 126.9(6) ?
IR1 C5 C100 56.4(3) ?
C1 C5 C4 108.3(7) ?
C1 C5 C10 124.6(8) ?
C1 C5 C100 53.6(4) ?
C4 C5 C10 127.1(7) ?
C4 C5 C100 54.8(5) ?
C10 C5 C100 176.1(7) ?
IR1 C14 C15 118.3(5) ?
C14 C15 C16 114.9(7) ?
C15 C16 C17 114.3(7) ?
O1 C17 C16 109.0(6) ?
O1 C18 C19 110.4(7) ?
O1 C18 C20 103.1(7) ?
O1 C18 C21 112.3(7) ?
C19 C18 C20 109.9(8) ?
C19 C18 C21 111.1(8) ?
C20 C18 C21 109.7(8) ?
IR1 C100 C1 86.5(4) ?
IR1 C100 C2 91.4(4) ?
IR1 C100 C3 91.9(4) ?
IR1 C100 C4 89.8(4) ?
IR1 C100 C5 90.5(4) ?
C1 C100 C2 73.3(5) ?
C1 C100 C3 143.2(6) ?
C1 C100 C4 142.6(6) ?
C1 C100 C5 72.8(5) ?
C2 C100 C3 70.0(5) ?
C2 C100 C4 144.1(6) ?
C2 C100 C5 145.8(5) ?
C3 C100 C4 74.1(5) ?
C3 C100 C5 144.0(6) ?
C4 C100 C5 70.0(5) ?
C1 C6 H1 109.471 no
C1 C6 H2 109.470 no
C1 C6 H3 109.469 no
H1 C6 H2 109.473 no
H1 C6 H3 109.473 no
H2 C6 H3 109.472 no
C2 C7 H4 109.471 no
C2 C7 H5 109.473 no
C2 C7 H6 109.471 no
H4 C7 H5 109.472 no
H4 C7 H6 109.470 no
H5 C7 H6 109.471 no
C3 C8 H7 109.470 no
C3 C8 H8 109.471 no
C3 C8 H9 109.470 no
H7 C8 H8 109.473 no
H7 C8 H9 109.471 no
H8 C8 H9 109.473 no
C4 C9 H10 109.469 no
C4 C9 H11 109.474 no
C4 C9 H12 109.473 no
H10 C9 H11 109.469 no
H10 C9 H12 109.468 no
H11 C9 H12 109.475 no
C5 C10 H13 109.469 no
C5 C10 H14 109.469 no
C5 C10 H15 109.468 no
H13 C10 H14 109.474 no
H13 C10 H15 109.473 no
H14 C10 H15 109.474 no
P1 C11 H16 109.468 no
P1 C11 H17 109.468 no
P1 C11 H18 109.468 no
H16 C11 H17 109.473 no
H16 C11 H18 109.475 no
H17 C11 H18 109.476 no
P1 C12 H19 109.470 no
P1 C12 H20 109.473 no
P1 C12 H21 109.470 no
H19 C12 H20 109.473 no
H19 C12 H21 109.470 no
H20 C12 H21 109.472 no
P1 C13 H22 109.469 no
P1 C13 H23 109.471 no
P1 C13 H24 109.469 no
H22 C13 H23 109.472 no
H22 C13 H24 109.473 no
H23 C13 H24 109.473 no
IR1 C14 H25 107.218 no
IR1 C14 H26 107.217 no
C15 C14 H25 107.218 no
C15 C14 H26 107.218 no
H25 C14 H26 109.460 no
C14 C15 H27 108.095 no
C14 C15 H28 108.094 no
C16 C15 H27 108.095 no
C16 C15 H28 108.092 no
H27 C15 H28 109.461 no
C15 C16 H29 108.242 no
C15 C16 H30 108.243 no
C17 C16 H29 108.244 no
C17 C16 H30 108.244 no
H29 C16 H30 109.460 no
O1 C17 H31 109.595 no
O1 C17 H32 109.595 no
C16 C17 H31 109.595 no
C16 C17 H32 109.594 no
H31 C17 H32 109.460 no
C18 C19 H33 109.469 no
C18 C19 H34 109.468 no
C18 C19 H35 109.469 no
H33 C19 H34 109.473 no
H33 C19 H35 109.473 no
H34 C19 H35 109.474 no
C18 C20 H36 109.469 no
C18 C20 H37 109.471 no
C18 C20 H38 109.471 no
H36 C20 H37 109.471 no
H36 C20 H38 109.472 no
H37 C20 H38 109.474 no
C18 C21 H39 109.468 no
C18 C21 H40 109.468 no
C18 C21 H41 109.469 no
H39 C21 H40 109.473 no
H39 C21 H41 109.475 no
H40 C21 H41 109.475 no

loop_
_geom_bond_atom_site_label_1
_geom_bond_atom_site_label_2
_geom_bond_distance
_geom_bond_publ_flag
IR1 CL1 2.458(2) yes
IR1 P1 2.254(2) yes
IR1 C1 2.159(7) yes
IR1 C2 2.253(8) yes
IR1 C3 2.252(8) yes
IR1 C4 2.217(8) yes
IR1 C5 2.232(7) yes
IR1 C14 2.123(7) yes
IR1 C100 1.8587(3) yes
P1 C11 1.808(9) yes
P1 C12 1.821(9) yes
P1 C13 1.810(9) yes
O1 C17 1.428(10) yes
O1 C18 1.446(9) yes
C1 C2 1.46(1) yes
C1 C5 1.45(1) yes
C1 C6 1.52(1) yes
C1 C100 1.220(8) yes
C2 C3 1.40(1) yes
C2 C7 1.51(1) yes
C2 C100 1.229(8) yes
C3 C4 1.46(1) yes
C3 C8 1.49(1) yes
C3 C100 1.211(8) yes
C4 C5 1.40(1) yes
C4 C9 1.49(1) yes
C4 C100 1.216(8) yes
C5 C10 1.49(1) yes
C5 C100 1.221(8) yes
C14 C15 1.49(1) yes
C15 C16 1.54(1) yes
C16 C17 1.50(1) yes
C18 C19 1.52(1) yes
C18 C20 1.50(1) yes
C18 C21 1.51(1) yes
C6 H1 0.950 no
C6 H2 0.950 no
C6 H3 0.950 no
C7 H4 0.950 no
C7 H5 0.950 no
C7 H6 0.950 no
C8 H7 0.950 no
C8 H8 0.950 no
C8 H9 0.950 no
C9 H10 0.950 no
C9 H11 0.950 no
C9 H12 0.950 no
C10 H13 0.950 no
C10 H14 0.950 no
C10 H15 0.950 no
C11 H16 0.950 no
C11 H17 0.950 no
C11 H18 0.950 no
C12 H19 0.950 no
C12 H20 0.950 no
C12 H21 0.950 no
C13 H22 0.950 no
C13 H23 0.950 no
C13 H24 0.950 no
C14 H25 0.950 no
C14 H26 0.950 no
C15 H27 0.950 no
C15 H28 0.950 no
C16 H29 0.950 no
C16 H30 0.950 no
C17 H31 0.950 no
C17 H32 0.950 no
C19 H33 0.950 no
C19 H34 0.950 no
C19 H35 0.950 no
C20 H36 0.950 no
C20 H37 0.950 no
C20 H38 0.950 no
C21 H39 0.950 no
C21 H40 0.950 no
C21 H41 0.950 no

loop_
_geom_contact_atom_site_label_1
_geom_contact_atom_site_label_2
_geom_contact_distance
_geom_contact_site_symmetry_2
O1 C9 3.34(1) 1_565
O1 C10 3.58(1) 3_767
C4 C19 3.59(1) 4_555
C5 C19 3.48(1) 4_555

loop_
_geom_torsion_atom_site_label_1
_geom_torsion_atom_site_label_2
_geom_torsion_atom_site_label_3
_geom_torsion_atom_site_label_4
_geom_torsion
_geom_torsion_site_symmetry_1
_geom_torsion_site_symmetry_2
_geom_torsion_site_symmetry_3
_geom_torsion_site_symmetry_4
_geom_torsion_publ_flag
IR1 C1 C2 C3 -61.0(6) 1_555 1_555 1_555 1_555 yes
IR1 C1 C2 C7 123.7(8) 1_555 1_555 1_555 1_555 yes
IR1 C1 C2 C100 -63.2(3) 1_555 1_555 1_555 1_555 yes
IR1 C1 C5 C4 60.0(6) 1_555 1_555 1_555 1_555 yes
IR1 C1 C5 C10 -120.6(8) 1_555 1_555 1_555 1_555 yes
IR1 C1 C5 C100 63.6(3) 1_555 1_555 1_555 1_555 yes
IR1 C1 C100 C2 92.5(4) 1_555 1_555 1_555 1_555 yes
IR1 C1 C100 C3 88.5(8) 1_555 1_555 1_555 1_555 yes
IR1 C1 C100 C4 -85.0(8) 1_555 1_555 1_555 1_555 yes
IR1 C1 C100 C5 -91.6(4) 1_555 1_555 1_555 1_555 yes
IR1 C2 C1 C5 66.6(5) 1_555 1_555 1_555 1_555 yes
IR1 C2 C1 C6 -128.5(9) 1_555 1_555 1_555 1_555 yes
IR1 C2 C1 C100 63.2(3) 1_555 1_555 1_555 1_555 yes
IR1 C2 C3 C4 -60.2(6) 1_555 1_555 1_555 1_555 yes
IR1 C2 C3 C8 122.9(9) 1_555 1_555 1_555 1_555 yes
IR1 C2 C3 C100 -60.2(3) 1_555 1_555 1_555 1_555 yes
IR1 C2 C100 C1 -85.9(4) 1_555 1_555 1_555 1_555 yes
IR1 C2 C100 C3 91.5(4) 1_555 1_555 1_555 1_555 yes
IR1 C2 C100 C4 91.6(8) 1_555 1_555 1_555 1_555 yes
IR1 C2 C100 C5 -92.8(8) 1_555 1_555 1_555 1_555 yes
IR1 C3 C2 C1 58.0(5) 1_555 1_555 1_555 1_555 yes
IR1 C3 C2 C7 -126.8(9) 1_555 1_555 1_555 1_555 yes
IR1 C3 C2 C100 60.2(3) 1_555 1_555 1_555 1_555 yes
IR1 C3 C4 C5 -63.9(6) 1_555 1_555 1_555 1_555 yes
IR1 C3 C4 C9 120.7(9) 1_555 1_555 1_555 1_555 yes
IR1 C3 C4 C100 -61.6(3) 1_555 1_555 1_555 1_555 yes
IR1 C3 C100 C1 -86.6(8) 1_555 1_555 1_555 1_555 yes
IR1 C3 C100 C2 -90.8(4) 1_555 1_555 1_555 1_555 yes
IR1 C3 C100 C4 89.3(4) 1_555 1_555 1_555 1_555 yes
IR1 C3 C100 C5 93.4(8) 1_555 1_555 1_555 1_555 yes
IR1 C4 C3 C2 61.6(6) 1_555 1_555 1_555 1_555 yes
IR1 C4 C3 C8 -121.4(8) 1_555 1_555 1_555 1_555 yes
IR1 C4 C3 C100 61.6(3) 1_555 1_555 1_555 1_555 yes
IR1 C4 C5 C1 -58.1(6) 1_555 1_555 1_555 1_555 yes
IR1 C4 C5 C10 122.5(8) 1_555 1_555 1_555 1_555 yes
IR1 C4 C5 C100 -61.7(3) 1_555 1_555 1_555 1_555 yes
IR1 C4 C100 C1 83.9(8) 1_555 1_555 1_555 1_555 yes
IR1 C4 C100 C2 -92.1(8) 1_555 1_555 1_555 1_555 yes
IR1 C4 C100 C3 -92.0(4) 1_555 1_555 1_555 1_555 yes
IR1 C4 C100 C5 90.6(4) 1_555 1_555 1_555 1_555 yes
IR1 C5 C1 C2 -67.1(5) 1_555 1_555 1_555 1_555 yes
IR1 C5 C1 C6 128.3(9) 1_555 1_555 1_555 1_555 yes
IR1 C5 C1 C100 -63.6(3) 1_555 1_555 1_555 1_555 yes
IR1 C5 C4 C3 63.8(6) 1_555 1_555 1_555 1_555 yes
IR1 C5 C4 C9 -120.9(9) 1_555 1_555 1_555 1_555 yes
IR1 C5 C4 C100 61.7(3) 1_555 1_555 1_555 1_555 yes
IR1 C5 C100 C1 86.1(4) 1_555 1_555 1_555 1_555 yes
IR1 C5 C100 C2 93.1(8) 1_555 1_555 1_555 1_555 yes
IR1 C5 C100 C3 -93.9(8) 1_555 1_555 1_555 1_555 yes
IR1 C5 C100 C4 -89.6(4) 1_555 1_555 1_555 1_555 yes
IR1 C14 C15 C16 -167.4(5) 1_555 1_555 1_555 1_555 yes
IR1 C100 C1 C2 -92.5(4) 1_555 1_555 1_555 1_555 yes
IR1 C100 C1 C5 91.6(4) 1_555 1_555 1_555 1_555 yes
IR1 C100 C1 C6 -176(4) 1_555 1_555 1_555 1_555 yes
IR1 C100 C2 C1 85.9(4) 1_555 1_555 1_555 1_555 yes
IR1 C100 C2 C3 -91.5(4) 1_555 1_555 1_555 1_555 yes
IR1 C100 C2 C7 158(7) 1_555 1_555 1_555 1_555 yes
IR1 C100 C3 C2 90.8(4) 1_555 1_555 1_555 1_555 yes
IR1 C100 C3 C4 -89.3(4) 1_555 1_555 1_555 1_555 yes
IR1 C100 C3 C8 -135(14) 1_555 1_555 1_555 1_555 yes
IR1 C100 C4 C3 92.0(4) 1_555 1_555 1_555 1_555 yes
IR1 C100 C4 C5 -90.6(4) 1_555 1_555 1_555 1_555 yes
IR1 C100 C4 C9 126(13) 1_555 1_555 1_555 1_555 yes
IR1 C100 C5 C1 -86.1(4) 1_555 1_555 1_555 1_555 yes
IR1 C100 C5 C4 89.6(4) 1_555 1_555 1_555 1_555 yes
IR1 C100 C5 C10 -148(11) 1_555 1_555 1_555 1_555 yes
CL1 IR1 P1 C11 174.8(3) 1_555 1_555 1_555 1_555 yes
CL1 IR1 P1 C12 -65.1(3) 1_555 1_555 1_555 1_555 yes
CL1 IR1 P1 C13 52.9(3) 1_555 1_555 1_555 1_555 yes
CL1 IR1 C1 C2 47.7(8) 1_555 1_555 1_555 1_555 yes
CL1 IR1 C1 C5 -66.2(8) 1_555 1_555 1_555 1_555 yes
CL1 IR1 C1 C6 170.1(5) 1_555 1_555 1_555 1_555 yes
CL1 IR1 C1 C100 -9.1(8) 1_555 1_555 1_555 1_555 yes
CL1 IR1 C2 C1 -158.9(4) 1_555 1_555 1_555 1_555 yes
CL1 IR1 C2 C3 -40.3(5) 1_555 1_555 1_555 1_555 yes
CL1 IR1 C2 C7 83.7(8) 1_555 1_555 1_555 1_555 yes
CL1 IR1 C2 C100 -99.1(3) 1_555 1_555 1_555 1_555 yes
CL1 IR1 C3 C2 147.0(4) 1_555 1_555 1_555 1_555 yes
CL1 IR1 C3 C4 -94.3(4) 1_555 1_555 1_555 1_555 yes
CL1 IR1 C3 C8 24.2(8) 1_555 1_555 1_555 1_555 yes
CL1 IR1 C3 C100 -152.8(3) 1_555 1_555 1_555 1_555 yes
CL1 IR1 C4 C3 88.7(4) 1_555 1_555 1_555 1_555 yes
CL1 IR1 C4 C5 -155.1(4) 1_555 1_555 1_555 1_555 yes
CL1 IR1 C4 C9 -31.3(8) 1_555 1_555 1_555 1_555 yes
CL1 IR1 C4 C100 145.4(3) 1_555 1_555 1_555 1_555 yes
CL1 IR1 C5 C1 151.8(4) 1_555 1_555 1_555 1_555 yes
CL1 IR1 C5 C4 32.1(6) 1_555 1_555 1_555 1_555 yes
CL1 IR1 C5 C10 -90.7(7) 1_555 1_555 1_555 1_555 yes
CL1 IR1 C5 C100 91.8(3) 1_555 1_555 1_555 1_555 yes
CL1 IR1 C14 C15 -155.7(6) 1_555 1_555 1_555 1_555 yes
CL1 IR1 C100 C1 175.6(4) 1_555 1_555 1_555 1_555 yes
CL1 IR1 C100 C2 102.5(4) 1_555 1_555 1_555 1_555 yes
CL1 IR1 C100 C3 32.5(4) 1_555 1_555 1_555 1_555 yes
CL1 IR1 C100 C4 -41.6(4) 1_555 1_555 1_555 1_555 yes
CL1 IR1 C100 C5 -111.7(4) 1_555 1_555 1_555 1_555 yes
P1 IR1 C1 C2 -85.0(5) 1_555 1_555 1_555 1_555 yes
P1 IR1 C1 C5 161.1(4) 1_555 1_555 1_555 1_555 yes
P1 IR1 C1 C6 37.4(8) 1_555 1_555 1_555 1_555 yes
P1 IR1 C1 C100 -141.8(3) 1_555 1_555 1_555 1_555 yes
P1 IR1 C2 C1 106.0(4) 1_555 1_555 1_555 1_555 yes
P1 IR1 C2 C3 -135.4(4) 1_555 1_555 1_555 1_555 yes
P1 IR1 C2 C7 -11.4(8) 1_555 1_555 1_555 1_555 yes
P1 IR1 C2 C100 165.8(3) 1_555 1_555 1_555 1_555 yes
P1 IR1 C3 C2 57.3(5) 1_555 1_555 1_555 1_555 yes
P1 IR1 C3 C4 176.0(4) 1_555 1_555 1_555 1_555 yes
P1 IR1 C3 C8 -65.5(8) 1_555 1_555 1_555 1_555 yes
P1 IR1 C3 C100 117.5(3) 1_555 1_555 1_555 1_555 yes
P1 IR1 C4 C3 -11(1) 1_555 1_555 1_555 1_555 yes
P1 IR1 C4 C5 105.0(8) 1_555 1_555 1_555 1_555 yes
P1 IR1 C4 C9 -131.3(8) 1_555 1_555 1_555 1_555 yes
P1 IR1 C4 C100 45.5(10) 1_555 1_555 1_555 1_555 yes
P1 IR1 C5 C1 -31.7(7) 1_555 1_555 1_555 1_555 yes
P1 IR1 C5 C4 -151.4(4) 1_555 1_555 1_555 1_555 yes
P1 IR1 C5 C10 85.8(7) 1_555 1_555 1_555 1_555 yes
P1 IR1 C5 C100 -91.6(5) 1_555 1_555 1_555 1_555 yes
P1 IR1 C14 C15 -67.8(6) 1_555 1_555 1_555 1_555 yes
P1 IR1 C100 C1 53.8(4) 1_555 1_555 1_555 1_555 yes
P1 IR1 C100 C2 -19.3(4) 1_555 1_555 1_555 1_555 yes
P1 IR1 C100 C3 -89.4(4) 1_555 1_555 1_555 1_555 yes
P1 IR1 C100 C4 -163.5(4) 1_555 1_555 1_555 1_555 yes
P1 IR1 C100 C5 126.5(4) 1_555 1_555 1_555 1_555 yes
O1 C17 C16 C15 -168.8(7) 1_555 1_555 1_555 1_555 yes
C1 IR1 P1 C11 -22.7(4) 1_555 1_555 1_555 1_555 yes
C1 IR1 P1 C12 97.4(4) 1_555 1_555 1_555 1_555 yes
C1 IR1 P1 C13 -144.6(4) 1_555 1_555 1_555 1_555 yes
C1 IR1 C2 C3 118.6(7) 1_555 1_555 1_555 1_555 yes
C1 IR1 C2 C7 -117.3(9) 1_555 1_555 1_555 1_555 yes
C1 IR1 C2 C100 59.8(4) 1_555 1_555 1_555 1_555 yes
C1 IR1 C3 C2 -37.9(5) 1_555 1_555 1_555 1_555 yes
C1 IR1 C3 C4 80.8(5) 1_555 1_555 1_555 1_555 yes
C1 IR1 C3 C8 -160.7(9) 1_555 1_555 1_555 1_555 yes
C1 IR1 C3 C100 22.3(3) 1_555 1_555 1_555 1_555 yes
C1 IR1 C4 C3 -79.1(5) 1_555 1_555 1_555 1_555 yes
C1 IR1 C4 C5 37.1(4) 1_555 1_555 1_555 1_555 yes
C1 IR1 C4 C9 160.8(9) 1_555 1_555 1_555 1_555 yes
C1 IR1 C4 C100 -22.4(3) 1_555 1_555 1_555 1_555 yes
C1 IR1 C5 C4 -119.7(7) 1_555 1_555 1_555 1_555 yes
C1 IR1 C5 C10 117.5(9) 1_555 1_555 1_555 1_555 yes
C1 IR1 C5 C100 -60.0(4) 1_555 1_555 1_555 1_555 yes
C1 IR1 C14 C15 42.2(7) 1_555 1_555 1_555 1_555 yes
C1 IR1 C100 C2 -73.1(5) 1_555 1_555 1_555 1_555 yes
C1 IR1 C100 C3 -143.2(6) 1_555 1_555 1_555 1_555 yes
C1 IR1 C100 C4 142.7(6) 1_555 1_555 1_555 1_555 yes
C1 IR1 C100 C5 72.7(5) 1_555 1_555 1_555 1_555 yes
C1 C2 IR1 C3 -118.6(7) 1_555 1_555 1_555 1_555 yes
C1 C2 IR1 C4 -81.0(5) 1_555 1_555 1_555 1_555 yes
C1 C2 IR1 C5 -39.7(5) 1_555 1_555 1_555 1_555 yes
C1 C2 IR1 C14 -2.1(8) 1_555 1_555 1_555 1_555 yes
C1 C2 IR1 C100 -59.8(4) 1_555 1_555 1_555 1_555 yes
C1 C2 C3 C4 -2.2(9) 1_555 1_555 1_555 1_555 yes
C1 C2 C3 C8 -179.1(8) 1_555 1_555 1_555 1_555 yes
C1 C2 C3 C100 -2.2(5) 1_555 1_555 1_555 1_555 yes
C1 C2 C100 C3 177.4(6) 1_555 1_555 1_555 1_555 yes
C1 C2 C100 C4 177.4(8) 1_555 1_555 1_555 1_555 yes
C1 C2 C100 C5 -6(1) 1_555 1_555 1_555 1_555 yes
C1 C5 IR1 C2 39.8(5) 1_555 1_555 1_555 1_555 yes
C1 C5 IR1 C3 80.8(5) 1_555 1_555 1_555 1_555 yes
C1 C5 IR1 C4 119.7(7) 1_555 1_555 1_555 1_555 yes
C1 C5 IR1 C14 -121.5(5) 1_555 1_555 1_555 1_555 yes
C1 C5 IR1 C100 60.0(4) 1_555 1_555 1_555 1_555 yes
C1 C5 C4 C3 5.8(9) 1_555 1_555 1_555 1_555 yes
C1 C5 C4 C9 -178.9(9) 1_555 1_555 1_555 1_555 yes
C1 C5 C4 C100 3.6(5) 1_555 1_555 1_555 1_555 yes
C1 C5 C100 C2 6(1) 1_555 1_555 1_555 1_555 yes
C1 C5 C100 C3 180.0(8) 1_555 1_555 1_555 1_555 yes
C1 C5 C100 C4 -175.8(6) 1_555 1_555 1_555 1_555 yes
C1 C100 IR1 C2 73.1(5) 1_555 1_555 1_555 1_555 yes
C1 C100 IR1 C3 143.2(6) 1_555 1_555 1_555 1_555 yes
C1 C100 IR1 C4 -142.7(6) 1_555 1_555 1_555 1_555 yes
C1 C100 IR1 C5 -72.7(5) 1_555 1_555 1_555 1_555 yes
C1 C100 IR1 C14 -74.4(5) 1_555 1_555 1_555 1_555 yes
C1 C100 C2 C3 -177.4(6) 1_555 1_555 1_555 1_555 yes
C1 C100 C2 C7 72(7) 1_555 1_555 1_555 1_555 yes
C1 C100 C3 C2 4.1(10) 1_555 1_555 1_555 1_555 yes
C1 C100 C3 C4 -175.9(8) 1_555 1_555 1_555 1_555 yes
C1 C100 C3 C8 138(13) 1_555 1_555 1_555 1_555 yes
C1 C100 C4 C3 176.0(8) 1_555 1_555 1_555 1_555 yes
C1 C100 C4 C5 -6.7(10) 1_555 1_555 1_555 1_555 yes
C1 C100 C4 C9 -149(13) 1_555 1_555 1_555 1_555 yes
C1 C100 C5 C4 175.8(6) 1_555 1_555 1_555 1_555 yes
C1 C100 C5 C10 -62(11) 1_555 1_555 1_555 1_555 yes
C2 IR1 P1 C11 -62.1(4) 1_555 1_555 1_555 1_555 yes
C2 IR1 P1 C12 58.0(4) 1_555 1_555 1_555 1_555 yes
C2 IR1 P1 C13 175.9(4) 1_555 1_555 1_555 1_555 yes
C2 IR1 C1 C5 -113.9(7) 1_555 1_555 1_555 1_555 yes
C2 IR1 C1 C6 122.4(10) 1_555 1_555 1_555 1_555 yes
C2 IR1 C1 C100 -56.8(4) 1_555 1_555 1_555 1_555 yes
C2 IR1 C3 C4 118.7(7) 1_555 1_555 1_555 1_555 yes
C2 IR1 C3 C8 -122(1) 1_555 1_555 1_555 1_555 yes
C2 IR1 C3 C100 60.2(5) 1_555 1_555 1_555 1_555 yes
C2 IR1 C4 C3 -35.7(4) 1_555 1_555 1_555 1_555 yes
C2 IR1 C4 C5 80.6(5) 1_555 1_555 1_555 1_555 yes
C2 IR1 C4 C9 -155.7(9) 1_555 1_555 1_555 1_555 yes
C2 IR1 C4 C100 21.1(3) 1_555 1_555 1_555 1_555 yes
C2 IR1 C5 C4 -79.9(5) 1_555 1_555 1_555 1_555 yes
C2 IR1 C5 C10 157.4(8) 1_555 1_555 1_555 1_555 yes
C2 IR1 C5 C100 -20.1(3) 1_555 1_555 1_555 1_555 yes
C2 IR1 C14 C15 43.6(9) 1_555 1_555 1_555 1_555 yes
C2 IR1 C100 C3 -70.0(5) 1_555 1_555 1_555 1_555 yes
C2 IR1 C100 C4 -144.1(6) 1_555 1_555 1_555 1_555 yes
C2 IR1 C100 C5 145.8(5) 1_555 1_555 1_555 1_555 yes
C2 C1 IR1 C3 35.6(5) 1_555 1_555 1_555 1_555 yes
C2 C1 IR1 C4 78.5(5) 1_555 1_555 1_555 1_555 yes
C2 C1 IR1 C5 113.9(7) 1_555 1_555 1_555 1_555 yes
C2 C1 IR1 C14 178.8(5) 1_555 1_555 1_555 1_555 yes
C2 C1 IR1 C100 56.8(4) 1_555 1_555 1_555 1_555 yes
C2 C1 C5 C4 -7.1(9) 1_555 1_555 1_555 1_555 yes
C2 C1 C5 C10 172.3(7) 1_555 1_555 1_555 1_555 yes
C2 C1 C5 C100 -3.4(5) 1_555 1_555 1_555 1_555 yes
C2 C1 C100 C3 -4.0(10) 1_555 1_555 1_555 1_555 yes
C2 C1 C100 C4 -177.5(8) 1_555 1_555 1_555 1_555 yes
C2 C1 C100 C5 175.9(6) 1_555 1_555 1_555 1_555 yes
C2 C3 IR1 C4 -118.7(7) 1_555 1_555 1_555 1_555 yes
C2 C3 IR1 C5 -81.5(5) 1_555 1_555 1_555 1_555 yes
C2 C3 IR1 C14 -123.7(6) 1_555 1_555 1_555 1_555 yes
C2 C3 IR1 C100 -60.2(5) 1_555 1_555 1_555 1_555 yes
C2 C3 C4 C5 -2.2(10) 1_555 1_555 1_555 1_555 yes
C2 C3 C4 C9 -177.7(8) 1_555 1_555 1_555 1_555 yes
C2 C3 C4 C100 0.0(5) 1_555 1_555 1_555 1_555 yes
C2 C3 C100 C4 -180.0(6) 1_555 1_555 1_555 1_555 yes
C2 C3 C100 C5 -175.8(8) 1_555 1_555 1_555 1_555 yes
C2 C100 IR1 C3 70.0(5) 1_555 1_555 1_555 1_555 yes
C2 C100 IR1 C4 144.1(6) 1_555 1_555 1_555 1_555 yes
C2 C100 IR1 C5 -145.8(5) 1_555 1_555 1_555 1_555 yes
C2 C100 IR1 C14 -147.6(5) 1_555 1_555 1_555 1_555 yes
C2 C100 C1 C5 -175.9(6) 1_555 1_555 1_555 1_555 yes
C2 C100 C1 C6 -83(4) 1_555 1_555 1_555 1_555 yes
C2 C100 C3 C4 180.0(6) 1_555 1_555 1_555 1_555 yes
C2 C100 C3 C8 134(14) 1_555 1_555 1_555 1_555 yes
C2 C100 C4 C3 0(1) 1_555 1_555 1_555 1_555 yes
C2 C100 C4 C5 177.4(8) 1_555 1_555 1_555 1_555 yes
C2 C100 C4 C9 34(14) 1_555 1_555 1_555 1_555 yes
C2 C100 C5 C4 -177.3(9) 1_555 1_555 1_555 1_555 yes
C2 C100 C5 C10 -55(12) 1_555 1_555 1_555 1_555 yes
C3 IR1 P1 C11 -92.7(4) 1_555 1_555 1_555 1_555 yes
C3 IR1 P1 C12 27.4(4) 1_555 1_555 1_555 1_555 yes
C3 IR1 P1 C13 145.4(4) 1_555 1_555 1_555 1_555 yes
C3 IR1 C1 C5 -78.3(5) 1_555 1_555 1_555 1_555 yes
C3 IR1 C1 C6 158.0(9) 1_555 1_555 1_555 1_555 yes
C3 IR1 C1 C100 -21.2(3) 1_555 1_555 1_555 1_555 yes
C3 IR1 C2 C7 124.1(10) 1_555 1_555 1_555 1_555 yes
C3 IR1 C2 C100 -58.8(5) 1_555 1_555 1_555 1_555 yes
C3 IR1 C4 C5 116.2(7) 1_555 1_555 1_555 1_555 yes
C3 IR1 C4 C9 -120(1) 1_555 1_555 1_555 1_555 yes
C3 IR1 C4 C100 56.7(4) 1_555 1_555 1_555 1_555 yes
C3 IR1 C5 C4 -38.9(5) 1_555 1_555 1_555 1_555 yes
C3 IR1 C5 C10 -161.6(8) 1_555 1_555 1_555 1_555 yes
C3 IR1 C5 C100 20.9(3) 1_555 1_555 1_555 1_555 yes
C3 IR1 C14 C15 112.9(7) 1_555 1_555 1_555 1_555 yes
C3 IR1 C100 C4 -74.1(5) 1_555 1_555 1_555 1_555 yes
C3 IR1 C100 C5 -144.1(6) 1_555 1_555 1_555 1_555 yes
C3 C2 IR1 C4 37.6(5) 1_555 1_555 1_555 1_555 yes
C3 C2 IR1 C5 78.9(5) 1_555 1_555 1_555 1_555 yes
C3 C2 IR1 C14 116.5(6) 1_555 1_555 1_555 1_555 yes
C3 C2 IR1 C100 58.8(5) 1_555 1_555 1_555 1_555 yes
C3 C2 C1 C5 5.6(9) 1_555 1_555 1_555 1_555 yes
C3 C2 C1 C6 170.6(8) 1_555 1_555 1_555 1_555 yes
C3 C2 C1 C100 2.2(5) 1_555 1_555 1_555 1_555 yes
C3 C2 C100 C4 0(1) 1_555 1_555 1_555 1_555 yes
C3 C2 C100 C5 175.6(9) 1_555 1_555 1_555 1_555 yes
C3 C4 IR1 C5 -116.2(7) 1_555 1_555 1_555 1_555 yes
C3 C4 IR1 C14 177.1(5) 1_555 1_555 1_555 1_555 yes
C3 C4 IR1 C100 -56.7(4) 1_555 1_555 1_555 1_555 yes
C3 C4 C5 C10 -173.6(8) 1_555 1_555 1_555 1_555 yes
C3 C4 C5 C100 2.2(5) 1_555 1_555 1_555 1_555 yes
C3 C4 C100 C5 -177.4(6) 1_555 1_555 1_555 1_555 yes
C3 C100 IR1 C4 74.1(5) 1_555 1_555 1_555 1_555 yes
C3 C100 IR1 C5 144.1(6) 1_555 1_555 1_555 1_555 yes
C3 C100 IR1 C14 142.4(5) 1_555 1_555 1_555 1_555 yes
C3 C100 C1 C5 -180.0(8) 1_555 1_555 1_555 1_555 yes
C3 C100 C1 C6 -87(4) 1_555 1_555 1_555 1_555 yes
C3 C100 C2 C7 -110(7) 1_555 1_555 1_555 1_555 yes
C3 C100 C4 C5 177.4(6) 1_555 1_555 1_555 1_555 yes
C3 C100 C4 C9 34(13) 1_555 1_555 1_555 1_555 yes
C3 C100 C5 C4 -4(1) 1_555 1_555 1_555 1_555 yes
C3 C100 C5 C10 117(11) 1_555 1_555 1_555 1_555 yes
C4 IR1 P1 C11 -84.2(8) 1_555 1_555 1_555 1_555 yes
C4 IR1 P1 C12 35.9(8) 1_555 1_555 1_555 1_555 yes
C4 IR1 P1 C13 153.9(8) 1_555 1_555 1_555 1_555 yes
C4 IR1 C1 C5 -35.4(5) 1_555 1_555 1_555 1_555 yes
C4 IR1 C1 C6 -159.0(9) 1_555 1_555 1_555 1_555 yes
C4 IR1 C1 C100 21.8(3) 1_555 1_555 1_555 1_555 yes
C4 IR1 C2 C7 161.6(8) 1_555 1_555 1_555 1_555 yes
C4 IR1 C2 C100 -21.2(3) 1_555 1_555 1_555 1_555 yes
C4 IR1 C3 C8 118.5(10) 1_555 1_555 1_555 1_555 yes
C4 IR1 C3 C100 -58.5(4) 1_555 1_555 1_555 1_555 yes
C4 IR1 C5 C10 -122.8(9) 1_555 1_555 1_555 1_555 yes
C4 IR1 C5 C100 59.7(5) 1_555 1_555 1_555 1_555 yes
C4 IR1 C14 C15 109.7(6) 1_555 1_555 1_555 1_555 yes
C4 IR1 C100 C5 -70.0(5) 1_555 1_555 1_555 1_555 yes
C4 C3 IR1 C5 37.3(4) 1_555 1_555 1_555 1_555 yes
C4 C3 IR1 C14 -4.9(8) 1_555 1_555 1_555 1_555 yes
C4 C3 IR1 C100 58.5(4) 1_555 1_555 1_555 1_555 yes
C4 C3 C2 C7 173.0(8) 1_555 1_555 1_555 1_555 yes
C4 C3 C2 C100 -0.0(5) 1_555 1_555 1_555 1_555 yes
C4 C3 C100 C5 4.2(10) 1_555 1_555 1_555 1_555 yes
C4 C5 IR1 C14 118.8(5) 1_555 1_555 1_555 1_555 yes
C4 C5 IR1 C100 -59.7(5) 1_555 1_555 1_555 1_555 yes
C4 C5 C1 C6 -171.8(8) 1_555 1_555 1_555 1_555 yes
C4 C5 C1 C100 -3.6(5) 1_555 1_555 1_555 1_555 yes
C4 C100 IR1 C5 70.0(5) 1_555 1_555 1_555 1_555 yes
C4 C100 IR1 C14 68.3(5) 1_555 1_555 1_555 1_555 yes
C4 C100 C1 C5 6.5(9) 1_555 1_555 1_555 1_555 yes
C4 C100 C1 C6 98(4) 1_555 1_555 1_555 1_555 yes
C4 C100 C2 C7 -110(7) 1_555 1_555 1_555 1_555 yes
C4 C100 C3 C8 -45(13) 1_555 1_555 1_555 1_555 yes
C4 C100 C5 C10 121(12) 1_555 1_555 1_555 1_555 yes
C5 IR1 P1 C11 -2.5(5) 1_555 1_555 1_555 1_555 yes
C5 IR1 P1 C12 117.6(5) 1_555 1_555 1_555 1_555 yes
C5 IR1 P1 C13 -124.4(5) 1_555 1_555 1_555 1_555 yes
C5 IR1 C1 C6 -123.7(10) 1_555 1_555 1_555 1_555 yes
C5 IR1 C1 C100 57.1(5) 1_555 1_555 1_555 1_555 yes
C5 IR1 C2 C7 -157.0(9) 1_555 1_555 1_555 1_555 yes
C5 IR1 C2 C100 20.2(3) 1_555 1_555 1_555 1_555 yes
C5 IR1 C3 C8 155.7(9) 1_555 1_555 1_555 1_555 yes
C5 IR1 C3 C100 -21.3(3) 1_555 1_555 1_555 1_555 yes
C5 IR1 C4 C9 123(1) 1_555 1_555 1_555 1_555 yes
C5 IR1 C4 C100 -59.5(4) 1_555 1_555 1_555 1_555 yes
C5 IR1 C14 C15 76.5(6) 1_555 1_555 1_555 1_555 yes
C5 C1 IR1 C14 64.9(5) 1_555 1_555 1_555 1_555 yes
C5 C1 IR1 C100 -57.1(5) 1_555 1_555 1_555 1_555 yes
C5 C1 C2 C7 -169.7(7) 1_555 1_555 1_555 1_555 yes
C5 C1 C2 C100 3.4(5) 1_555 1_555 1_555 1_555 yes
C5 C4 IR1 C14 -66.7(5) 1_555 1_555 1_555 1_555 yes
C5 C4 IR1 C100 59.5(4) 1_555 1_555 1_555 1_555 yes
C5 C4 C3 C8 174.8(8) 1_555 1_555 1_555 1_555 yes
C5 C4 C3 C100 -2.2(5) 1_555 1_555 1_555 1_555 yes
C5 C100 IR1 C14 -1.7(5) 1_555 1_555 1_555 1_555 yes
C5 C100 C1 C6 92(4) 1_555 1_555 1_555 1_555 yes
C5 C100 C2 C7 65(7) 1_555 1_555 1_555 1_555 yes
C5 C100 C3 C8 -41(14) 1_555 1_555 1_555 1_555 yes
C5 C100 C4 C9 -142(13) 1_555 1_555 1_555 1_555 yes
C6 C1 IR1 C14 -58.7(8) 1_555 1_555 1_555 1_555 yes
C6 C1 IR1 C100 179(1) 1_555 1_555 1_555 1_555 yes
C6 C1 C2 C7 -4(1) 1_555 1_555 1_555 1_555 yes
C6 C1 C2 C100 168.4(10) 1_555 1_555 1_555 1_555 yes
C6 C1 C5 C10 7(1) 1_555 1_555 1_555 1_555 yes
C6 C1 C5 C100 -168.1(10) 1_555 1_555 1_555 1_555 yes
C7 C2 IR1 C14 -119.4(8) 1_555 1_555 1_555 1_555 yes
C7 C2 IR1 C100 -177.2(10) 1_555 1_555 1_555 1_555 yes
C7 C2 C1 C100 -173.1(9) 1_555 1_555 1_555 1_555 yes
C7 C2 C3 C8 -3(1) 1_555 1_555 1_555 1_555 yes
C7 C2 C3 C100 173.0(9) 1_555 1_555 1_555 1_555 yes
C8 C3 IR1 C14 113.5(8) 1_555 1_555 1_555 1_555 yes
C8 C3 IR1 C100 176(1) 1_555 1_555 1_555 1_555 yes
C8 C3 C2 C100 -176(1) 1_555 1_555 1_555 1_555 yes
C8 C3 C4 C9 0(1) 1_555 1_555 1_555 1_555 yes
C8 C3 C4 C100 177.0(10) 1_555 1_555 1_555 1_555 yes
C9 C4 IR1 C14 57.0(9) 1_555 1_555 1_555 1_555 yes
C9 C4 IR1 C100 -176(1) 1_555 1_555 1_555 1_555 yes
C9 C4 C3 C100 -177.7(10) 1_555 1_555 1_555 1_555 yes
C9 C4 C5 C10 1(1) 1_555 1_555 1_555 1_555 yes
C9 C4 C5 C100 177(1) 1_555 1_555 1_555 1_555 yes
C10 C5 IR1 C14 -3.9(7) 1_555 1_555 1_555 1_555 yes
C10 C5 IR1 C100 177.5(10) 1_555 1_555 1_555 1_555 yes
C10 C5 C1 C100 175.8(9) 1_555 1_555 1_555 1_555 yes
C10 C5 C4 C100 -175.8(9) 1_555 1_555 1_555 1_555 yes
C11 P1 IR1 C14 87.9(4) 1_555 1_555 1_555 1_555 yes
C11 P1 IR1 C100 -51.5(4) 1_555 1_555 1_555 1_555 yes
C12 P1 IR1 C14 -152.0(4) 1_555 1_555 1_555 1_555 yes
C12 P1 IR1 C100 68.6(3) 1_555 1_555 1_555 1_555 yes
C13 P1 IR1 C14 -34.0(4) 1_555 1_555 1_555 1_555 yes
C13 P1 IR1 C100 -173.4(3) 1_555 1_555 1_555 1_555 yes
C14 IR1 C1 C100 122.0(4) 1_555 1_555 1_555 1_555 yes
C14 IR1 C2 C100 57.8(7) 1_555 1_555 1_555 1_555 yes
C14 IR1 C3 C100 -63.5(7) 1_555 1_555 1_555 1_555 yes
C14 IR1 C4 C100 -126.2(4) 1_555 1_555 1_555 1_555 yes
C14 IR1 C5 C100 178.6(4) 1_555 1_555 1_555 1_555 yes
C14 C15 C16 C17 -54(1) 1_555 1_555 1_555 1_555 yes
C15 C14 IR1 C100 77.5(6) 1_555 1_555 1_555 1_555 yes
C16 C17 O1 C18 -165.0(7) 1_555 1_555 1_555 1_555 yes
C17 O1 C18 C19 75.5(9) 1_555 1_555 1_555 1_555 yes
C17 O1 C18 C20 -167.2(7) 1_555 1_555 1_555 1_555 yes
C17 O1 C18 C21 -49.1(10) 1_555 1_555 1_555 1_555 yes
